data_4304681
loop_
_publ_author_name
'Patrick L. Feng'
'Christopher C. Beedle'
'Changhyun Koo'
'Wolfgang Wernsdorfer'
'Motohiro Nakano'
'Stephen Hill'
'David N. Hendrickson'

_publ_contact_author_address
;
Department of Chemistry and Biochemistry
University of California-San Diego
La Jolla, CA 92092
USA
;
_publ_contact_author_email dhendrickson@ucsd.edu
_publ_contact_author_name 'David N. Hendrickson'
_publ_section_title
;
Heterometallic Integer-Spin Analogues of S=9/2 Mn4 Cubane Single-Molecule
Magnets
;
_journal_name_full 'Inorganic Chemistry'
_journal_page_first 3188
_journal_page_last 3204
_journal_paper_doi 10.1021/ic702241m
_journal_volume 47
_journal_year 2008
_chemical_formula_moiety 'C52 H63 Cl2 Mn3 N12 Ni1 O10'
_chemical_formula_sum 'C52 H63 Cl2 Mn3 N12 Ni O10'
_chemical_formula_weight 1310.544
_space_group_IT_number 173
_symmetry_cell_setting hexagonal
_symmetry_space_group_name_Hall 'P 6c'
_symmetry_space_group_name_H-M 'P 63'
_atom_sites_solution_hydrogens geom
_atom_sites_solution_primary direct
_atom_sites_solution_secondary difmap
_cell_angle_alpha 90.000(5)
_cell_angle_beta 90.000(5)
_cell_angle_gamma 120.000(5)
_cell_formula_units_Z 4
_cell_length_a 16.264(5)
_cell_length_b 16.264(5)
_cell_length_c 24.634(5)
_cell_measurement_reflns_used 5812
_cell_measurement_temperature 208(2)
_cell_measurement_theta_max 28.26
_cell_measurement_theta_min 1.45
_cell_volume 5643(3)
_computing_cell_refinement 'Bruker SMART'
_computing_data_collection 'Bruker SMART'
_computing_data_reduction 'Bruker SAINT'
_computing_molecular_graphics ORTEP32
_computing_publication_material WINGX
_computing_structure_refinement 'SHELXL-97 (Sheldrick, 1997)'
_computing_structure_solution 'SHELXL-97 (Sheldrick, 1997)'
_diffrn_ambient_temperature 293(2)
_diffrn_measured_fraction_theta_full 0.999
_diffrn_measured_fraction_theta_max 0.974
_diffrn_measurement_device_type 'CCD area detector'
_diffrn_measurement_method 'phi and omega scans'
_diffrn_radiation_monochromator graphite
_diffrn_radiation_source 'fine-focus sealed tube'
_diffrn_radiation_type MoK\a
_diffrn_radiation_wavelength 0.71069
_diffrn_reflns_av_R_equivalents 0.0680
_diffrn_reflns_av_sigmaI/netI 0.0444
_diffrn_reflns_limit_h_max 21
_diffrn_reflns_limit_h_min -21
_diffrn_reflns_limit_k_max 21
_diffrn_reflns_limit_k_min -21
_diffrn_reflns_limit_l_max 32
_diffrn_reflns_limit_l_min -12
_diffrn_reflns_number 40546
_diffrn_reflns_theta_full 25.00
_diffrn_reflns_theta_max 28.26
_diffrn_reflns_theta_min 1.45
_exptl_absorpt_coefficient_mu 1.148
_exptl_absorpt_correction_T_max 0.842
_exptl_absorpt_correction_T_min 0.813
_exptl_absorpt_correction_type multi-scan
_exptl_absorpt_process_details SADABS
_exptl_crystal_colour black
_exptl_crystal_density_diffrn 1.543
_exptl_crystal_density_method 'not measured'
_exptl_crystal_description rod
_exptl_crystal_F_000 2704
_exptl_crystal_size_max 0.35
_exptl_crystal_size_mid 0.15
_exptl_crystal_size_min 0.15
_refine_diff_density_max 0.638
_refine_diff_density_min -0.338
_refine_diff_density_rms 0.071
_refine_ls_abs_structure_details 'Flack H D (1983), Acta Cryst. A39, 876-881'
_refine_ls_abs_structure_Flack -0.027(15)
_refine_ls_extinction_method none
_refine_ls_goodness_of_fit_ref 1.028
_refine_ls_hydrogen_treatment constr
_refine_ls_matrix_type full
_refine_ls_number_parameters 487
_refine_ls_number_reflns 5812
_refine_ls_number_restraints 1
_refine_ls_restrained_S_all 1.028
_refine_ls_R_factor_all 0.0488
_refine_ls_R_factor_gt 0.0383
_refine_ls_shift/su_max 0.008
_refine_ls_shift/su_mean 0.001
_refine_ls_structure_factor_coef Fsqd
_refine_ls_weighting_details 'calc w=1/[\s^2^(Fo^2^)+(0.0551P)^2^+0.9222P] where P=(Fo^2^+2Fc^2^)/3'
_refine_ls_weighting_scheme calc
_refine_ls_wR_factor_gt 0.0907
_refine_ls_wR_factor_ref 0.0964
_reflns_number_gt 5038
_reflns_number_total 5812
_reflns_threshold_expression >2sigma(I)
_cod_data_source_file ic702241m-file003_3.cif
_cod_data_source_block import
_cod_depositor_comments
;
The following automatic conversions were performed:
'_symmetry_cell_setting' value 'Hexagonal' changed to 'hexagonal'
according to '/home/saulius/struct/CIF-dictionaries/cif_core.dic'
dictionary named 'cif_core.dic' version 2.4.1 from 2010-06-29.

Automatic conversion script
Id: cif_fix_enum 1527 2010-12-29 10:47:43Z saulius 
;
_cod_original_formula_sum 'C52 H63 Cl2 Mn3 N12 Ni1 O10'
_cod_database_code 4304681

loop_
_symmetry_equiv_pos_as_xyz
'x, y, z'
'-x, -y, z+1/2'
'-y, x-y, z'
'-x+y, -x, z'
'x-y, x, z+1/2'
'y, -x+y, z+1/2'

loop_
_atom_site_label
_atom_site_type_symbol
_atom_site_fract_x
_atom_site_fract_y
_atom_site_fract_z
_atom_site_U_iso_or_equiv
_atom_site_adp_type
_atom_site_occupancy
_atom_site_symmetry_multiplicity
_atom_site_calc_flag
_atom_site_refinement_flags
_atom_site_disorder_assembly
_atom_site_disorder_group
C24 C 0.8613(3) 0.0713(3) 0.91820(16) 0.0272(8) Uani 1 1 d . . .
C19 C 0.9228(3) 0.1209(3) 1.10501(17) 0.0352(10) Uani 1 1 d . . .
C3 C 0.9171(3) 0.5870(3) 0.35336(18) 0.0352(10) Uani 1 1 d . . .
H3 H 0.9774 0.6149 0.3380 0.042 Uiso 1 1 calc R . .
C31 C 0.7430(3) 0.0373(3) 0.84325(19) 0.0405(11) Uani 1 1 d . . .
H31A H 0.7856 0.0370 0.8158 0.049 Uiso 1 1 calc R . .
H31B H 0.7054 -0.0267 0.8573 0.049 Uiso 1 1 calc R . .
C1 C 0.8633(3) 0.4403(3) 0.29511(17) 0.0307(9) Uani 1 1 d . . .
H1A H 0.9127 0.4826 0.2702 0.037 Uiso 1 1 calc R . .
H1B H 0.8830 0.3988 0.3116 0.037 Uiso 1 1 calc R . .
C35 C 0.6667 0.3333 0.0549(5) 0.094(4) Uani 1 3 d S . .
C2 C 0.8484(3) 0.4971(3) 0.33828(16) 0.0277(8) Uani 1 1 d . . .
C18 C 0.8629(3) 0.0550(3) 1.05983(18) 0.0392(10) Uani 1 1 d . . .
H18A H 0.8065 0.0011 1.0748 0.047 Uiso 1 1 calc R . .
H18B H 0.8430 0.0882 1.0351 0.047 Uiso 1 1 calc R . .
C15 C 0.6370(3) 0.0335(3) 0.0876(2) 0.0435(11) Uani 1 1 d . . .
H15A H 0.6952 0.0541 0.1078 0.052 Uiso 1 1 calc R . .
H15B H 0.6496 0.0798 0.0593 0.052 Uiso 1 1 calc R . .
C7 C 0.5900(3) 0.1220(3) 0.15397(16) 0.0275(8) Uani 1 1 d . . .
C30 C 0.8582(3) 0.2058(3) 0.8675(2) 0.0417(11) Uani 1 1 d . . .
H30A H 0.9028 0.2083 0.8405 0.050 Uiso 1 1 calc R . .
H30B H 0.8941 0.2491 0.8966 0.050 Uiso 1 1 calc R . .
C20 C 0.9108(4) 0.1942(3) 1.1238(2) 0.0446(11) Uani 1 1 d . . .
H20 H 0.8644 0.2051 1.1090 0.054 Uiso 1 1 calc R . .
C13 C 0.5430(4) -0.0435(3) 0.1709(2) 0.0530(14) Uani 1 1 d . . .
H13A H 0.4938 -0.0483 0.1951 0.064 Uiso 1 1 calc R . .
H13B H 0.6005 -0.0228 0.1918 0.064 Uiso 1 1 calc R . .
C9 C 0.4688(3) -0.0067(4) 0.0935(3) 0.0536(14) Uani 1 1 d . . .
H9A H 0.4786 0.0377 0.0646 0.064 Uiso 1 1 calc R . .
H9B H 0.4197 -0.0101 0.1173 0.064 Uiso 1 1 calc R . .
C4 C 0.8953(3) 0.6351(3) 0.3915(2) 0.0431(11) Uani 1 1 d . . .
H4 H 0.9403 0.6967 0.4015 0.052 Uiso 1 1 calc R . .
C32 C 0.6770(4) 0.0694(3) 0.8177(2) 0.0484(12) Uani 1 1 d . . .
H32 H 0.6403 0.0265 0.7881 0.058 Uiso 1 1 calc R . .
C5 C 0.8065(3) 0.5913(3) 0.41479(19) 0.0418(11) Uani 1 1 d . . .
H5 H 0.7907 0.6226 0.4407 0.050 Uiso 1 1 calc R . .
C27 C 0.6650(3) 0.1351(4) 0.9066(3) 0.0527(13) Uani 1 1 d . . .
H27 H 0.6206 0.1341 0.9339 0.063 Uiso 1 1 calc R . .
C21 C 0.9694(4) 0.2512(4) 1.1651(2) 0.0494(13) Uani 1 1 d . . .
H21 H 0.9630 0.3012 1.1784 0.059 Uiso 1 1 calc R . .
C29 C 0.7918(3) 0.2370(3) 0.8416(2) 0.0481(12) Uani 1 1 d . . .
H29 H 0.8297 0.3015 0.8272 0.058 Uiso 1 1 calc R . .
C16 C 0.6052(4) -0.0642(4) 0.0618(3) 0.0551(14) Uani 1 1 d . . .
H16 H 0.6545 -0.0596 0.0370 0.066 Uiso 1 1 calc R . .
C22 C 1.0360(4) 0.2333(4) 1.1858(2) 0.0528(14) Uani 1 1 d . . .
H22 H 1.0758 0.2712 1.2135 0.063 Uiso 1 1 calc R . .
C11 C 0.4208(4) -0.1739(4) 0.1137(3) 0.077(2) Uani 1 1 d . . .
H11A H 0.3988 -0.2364 0.0983 0.092 Uiso 1 1 calc R . .
H11B H 0.3723 -0.1780 0.1383 0.092 Uiso 1 1 calc R . .
C23 C 1.1133(4) -0.0451(3) 1.16580(19) 0.0419(11) Uani 1 1 d . . .
H23 H 1.0557 -0.0902 1.1807 0.050 Uiso 1 1 calc R . .
C10 C 0.4365(4) -0.1047(4) 0.0693(3) 0.0615(17) Uani 1 1 d . . .
H10 H 0.3773 -0.1263 0.0492 0.074 Uiso 1 1 calc R . .
C26 C 0.7318(3) 0.1039(4) 0.9328(2) 0.0423(11) Uani 1 1 d . . .
H26A H 0.7670 0.1465 0.9624 0.051 Uiso 1 1 calc R . .
H26B H 0.6946 0.0403 0.9475 0.051 Uiso 1 1 calc R . .
C33 C 0.7368(4) 0.1700(4) 0.7961(2) 0.0587(14) Uani 1 1 d . . .
H33A H 0.7804 0.1714 0.7688 0.070 Uiso 1 1 calc R . .
H33B H 0.6958 0.1901 0.7792 0.070 Uiso 1 1 calc R . .
C17 C 0.5136(4) -0.0966(4) 0.0307(3) 0.0624(16) Uani 1 1 d . . .
H17A H 0.4937 -0.1577 0.0140 0.075 Uiso 1 1 calc R . .
H17B H 0.5237 -0.0513 0.0022 0.075 Uiso 1 1 calc R . .
C34 C 0.6109(4) 0.0668(4) 0.8613(2) 0.0556(14) Uani 1 1 d . . .
H34A H 0.5751 0.0030 0.8759 0.067 Uiso 1 1 calc R . .
H34B H 0.5662 0.0832 0.8457 0.067 Uiso 1 1 calc R . .
C14 C 0.5902(4) -0.1323(4) 0.1062(3) 0.0682(18) Uani 1 1 d . . .
H14A H 0.6486 -0.1098 0.1266 0.082 Uiso 1 1 calc R . .
H14B H 0.5732 -0.1937 0.0908 0.082 Uiso 1 1 calc R . .
C36 C 0.0000 0.0000 0.8171(5) 0.095(4) Uani 1 3 d S . .
C28 C 0.7265(4) 0.2358(4) 0.8850(3) 0.0570(15) Uani 1 1 d . . .
H28A H 0.6863 0.2586 0.8702 0.068 Uiso 1 1 calc R . .
H28B H 0.7635 0.2778 0.9144 0.068 Uiso 1 1 calc R . .
C12 C 0.5113(5) -0.1426(4) 0.1442(3) 0.0683(18) Uani 1 1 d . . .
H12 H 0.5009 -0.1890 0.1725 0.082 Uiso 1 1 calc R . .
C6 C 0.7421(3) 0.5013(3) 0.39922(18) 0.0347(10) Uani 1 1 d . . .
H6 H 0.6827 0.4712 0.4158 0.042 Uiso 1 1 calc R . .
C25 C 0.8014(3) 0.1058(3) 0.88977(17) 0.0278(8) Uani 1 1 d . . .
C8 C 0.5606(3) 0.0284(3) 0.12544(19) 0.0332(9) Uani 1 1 d . . .
N6 N 0.7591(2) -0.1657(3) 1.01268(15) 0.0338(8) Uani 1 1 d . . .
N2 N 0.8114(2) 0.2338(2) 0.24938(15) 0.0323(8) Uani 1 1 d . . .
N1 N 0.7612(2) 0.4539(2) 0.36053(13) 0.0273(7) Uani 1 1 d . . .
N5 N 1.1143(3) 0.0103(3) 1.12530(14) 0.0350(8) Uani 1 1 d . . .
N7 N 0.7241(2) -0.2505(3) 1.00905(15) 0.0378(9) Uani 1 1 d . . .
N8 N 0.6883(3) -0.3307(3) 1.0072(2) 0.0638(13) Uani 1 1 d . . .
N3 N 0.7954(3) 0.1536(3) 0.24365(16) 0.0395(9) Uani 1 1 d . . .
N4 N 0.7829(4) 0.0780(3) 0.2400(2) 0.0654(14) Uani 1 1 d . . .
O7 O 0.82343(19) -0.01551(19) 0.92831(11) 0.0295(6) Uani 1 1 d . . .
O3 O 0.67798(19) 0.17096(19) 0.16698(12) 0.0296(6) Uani 1 1 d . . .
O8 O 0.94561(19) 0.13498(18) 0.93192(11) 0.0291(6) Uani 1 1 d . . .
O4 O 0.85688(19) 0.3853(2) 0.16447(12) 0.0310(6) Uani 1 1 d . . .
O2 O 0.6667 0.3333 0.18301(18) 0.0220(9) Uani 1 3 d S . .
O1 O 0.77731(17) 0.38605(17) 0.26678(11) 0.0248(5) Uani 1 1 d . . .
O5 O 0.91810(19) 0.0233(2) 1.03158(12) 0.0294(6) Uani 1 1 d . . .
O6 O 1.0000 0.0000 0.94793(18) 0.0223(9) Uani 1 3 d S . .
Mn1 Mn 0.74069(4) 0.28388(4) 0.21222(2) 0.02293(13) Uani 1 1 d . . .
Mn2 Mn 0.87901(4) -0.08265(4) 0.97694(2) 0.02301(13) Uani 1 1 d . . .
Ni2 Ni 1.0000 0.0000 1.08561(3) 0.02588(19) Uani 1 3 d S . .
Ni1 Ni 0.6667 0.3333 0.32140(3) 0.02313(18) Uani 1 3 d S . .
Cl2 Cl 0.0211(2) 0.1043(2) 0.79583(12) 0.0944(10) Uani 0.67 1 d P . .
Cl1 Cl 0.7555(3) 0.3162(3) 0.03135(15) 0.1281(14) Uani 0.67 1 d P . .

loop_
_atom_site_aniso_label
_atom_site_aniso_U_11
_atom_site_aniso_U_22
_atom_site_aniso_U_33
_atom_site_aniso_U_23
_atom_site_aniso_U_13
_atom_site_aniso_U_12
C24 0.025(2) 0.026(2) 0.031(2) -0.0001(16) 0.0023(16) 0.0134(17)
C19 0.039(2) 0.036(2) 0.036(2) 0.0007(18) 0.0078(19) 0.023(2)
C3 0.029(2) 0.030(2) 0.039(2) -0.0069(18) -0.0007(18) 0.0089(18)
C31 0.043(3) 0.032(2) 0.047(3) -0.0041(19) -0.011(2) 0.019(2)
C1 0.0204(19) 0.036(2) 0.036(2) -0.0042(18) -0.0048(16) 0.0147(18)
C35 0.115(7) 0.115(7) 0.053(6) 0.000 0.000 0.057(3)
C2 0.0227(19) 0.029(2) 0.0309(19) -0.0062(16) -0.0047(15) 0.0124(17)
C18 0.039(3) 0.047(3) 0.039(2) 0.001(2) 0.0066(19) 0.027(2)
C15 0.035(2) 0.035(2) 0.057(3) -0.014(2) 0.003(2) 0.015(2)
C7 0.026(2) 0.024(2) 0.032(2) -0.0001(15) 0.0012(16) 0.0121(18)
C30 0.031(2) 0.032(2) 0.062(3) 0.003(2) -0.006(2) 0.016(2)
C20 0.052(3) 0.041(3) 0.048(3) 0.005(2) 0.016(2) 0.028(2)
C13 0.064(4) 0.030(3) 0.061(3) 0.002(2) 0.003(3) 0.020(2)
C9 0.039(3) 0.048(3) 0.078(4) -0.033(3) -0.021(3) 0.025(2)
C4 0.039(3) 0.031(2) 0.052(3) -0.014(2) -0.007(2) 0.012(2)
C32 0.043(3) 0.039(3) 0.061(3) -0.011(2) -0.019(2) 0.019(2)
C5 0.042(3) 0.044(3) 0.039(2) -0.015(2) -0.002(2) 0.022(2)
C27 0.036(3) 0.050(3) 0.077(4) -0.006(3) 0.004(3) 0.024(2)
C21 0.058(3) 0.036(3) 0.052(3) 0.000(2) 0.019(3) 0.021(3)
C29 0.041(3) 0.031(2) 0.069(3) 0.005(2) -0.009(2) 0.015(2)
C16 0.041(3) 0.049(3) 0.079(4) -0.025(3) 0.000(3) 0.025(3)
C22 0.063(4) 0.040(3) 0.040(3) -0.010(2) 0.011(2) 0.014(3)
C11 0.045(3) 0.031(3) 0.131(6) -0.023(4) 0.012(4) 0.001(3)
C23 0.051(3) 0.044(3) 0.036(2) -0.003(2) -0.007(2) 0.027(2)
C10 0.038(3) 0.049(3) 0.094(5) -0.041(3) -0.021(3) 0.020(3)
C26 0.038(3) 0.043(3) 0.049(3) -0.005(2) 0.001(2) 0.024(2)
C33 0.072(4) 0.055(3) 0.062(3) 0.008(3) -0.008(3) 0.041(3)
C17 0.058(4) 0.051(3) 0.074(4) -0.032(3) -0.016(3) 0.024(3)
C34 0.035(3) 0.048(3) 0.084(4) 0.000(3) -0.016(3) 0.020(2)
C14 0.060(4) 0.052(3) 0.106(5) -0.030(4) -0.014(4) 0.038(3)
C36 0.116(7) 0.116(7) 0.051(7) 0.000 0.000 0.058(3)
C28 0.051(3) 0.045(3) 0.089(4) -0.014(3) -0.012(3) 0.034(3)
C12 0.080(5) 0.027(3) 0.087(4) -0.003(3) 0.000(4) 0.018(3)
C6 0.033(2) 0.034(2) 0.036(2) -0.0046(18) 0.0018(18) 0.016(2)
C25 0.026(2) 0.023(2) 0.038(2) -0.0005(16) -0.0018(17) 0.0154(17)
C8 0.027(2) 0.021(2) 0.050(2) -0.0069(18) -0.0005(18) 0.0109(17)
N6 0.0217(17) 0.036(2) 0.0385(19) 0.0034(16) 0.0058(15) 0.0102(16)
N2 0.0329(19) 0.0304(19) 0.0433(19) -0.0007(16) -0.0042(15) 0.0230(16)
N1 0.0269(18) 0.0239(17) 0.0297(16) -0.0027(13) -0.0005(13) 0.0118(14)
N5 0.037(2) 0.041(2) 0.0308(18) -0.0036(16) -0.0071(15) 0.0223(18)
N7 0.0288(19) 0.036(2) 0.038(2) 0.0067(16) 0.0023(15) 0.0074(17)
N8 0.067(3) 0.034(2) 0.062(3) 0.014(2) 0.008(2) 0.004(2)
N3 0.037(2) 0.044(2) 0.045(2) 0.0073(18) 0.0056(17) 0.0257(19)
N4 0.083(4) 0.037(2) 0.090(4) 0.007(2) 0.008(3) 0.040(3)
O7 0.0221(14) 0.0249(15) 0.0422(16) 0.0038(12) -0.0029(12) 0.0122(12)
O3 0.0247(14) 0.0225(14) 0.0421(15) -0.0082(12) -0.0022(12) 0.0120(12)
O8 0.0252(14) 0.0224(14) 0.0404(15) 0.0023(12) -0.0024(12) 0.0124(12)
O4 0.0239(14) 0.0267(15) 0.0397(15) 0.0041(12) 0.0070(12) 0.0107(12)
O2 0.0203(14) 0.0203(14) 0.025(2) 0.000 0.000 0.0102(7)
O1 0.0193(13) 0.0214(13) 0.0314(13) -0.0041(11) -0.0011(11) 0.0085(11)
O5 0.0295(16) 0.0387(16) 0.0273(14) -0.0035(12) -0.0009(11) 0.0224(14)
O6 0.0199(13) 0.0199(13) 0.027(2) 0.000 0.000 0.0099(7)
Mn1 0.0202(3) 0.0201(3) 0.0293(3) -0.0021(2) -0.0008(2) 0.0107(2)
Mn2 0.0193(3) 0.0201(3) 0.0289(3) -0.0004(2) -0.0001(2) 0.0093(2)
Ni2 0.0254(3) 0.0254(3) 0.0269(4) 0.000 0.000 0.01268(14)
Ni1 0.0213(3) 0.0213(3) 0.0269(4) 0.000 0.000 0.01063(13)
Cl2 0.125(3) 0.0646(16) 0.0674(16) -0.0001(13) -0.0067(16) 0.0279(16)
Cl1 0.140(3) 0.158(4) 0.079(2) -0.016(2) 0.008(2) 0.069(3)

loop_
_atom_type_symbol
_atom_type_description
_atom_type_scat_dispersion_real
_atom_type_scat_dispersion_imag
_atom_type_scat_source
C C 0.0033 0.0016 'International Tables Vol C Tables 4.2.6.8 and 6.1.1.4'
H H 0.0000 0.0000 'International Tables Vol C Tables 4.2.6.8 and 6.1.1.4'
N N 0.0061 0.0033 'International Tables Vol C Tables 4.2.6.8 and 6.1.1.4'
O O 0.0106 0.0060 'International Tables Vol C Tables 4.2.6.8 and 6.1.1.4'
Mn Mn 0.3368 0.7283 'International Tables Vol C Tables 4.2.6.8 and 6.1.1.4'
Ni Ni 0.3393 1.1124 'International Tables Vol C Tables 4.2.6.8 and 6.1.1.4'
Cl Cl 0.1484 0.1585 'International Tables Vol C Tables 4.2.6.8 and 6.1.1.4'

loop_
_geom_angle_atom_site_label_1
_geom_angle_atom_site_label_2
_geom_angle_atom_site_label_3
_geom_angle
_geom_angle_site_symmetry_1
_geom_angle_site_symmetry_3
_geom_angle_publ_flag
O7 C24 O8 125.6(4) . . ?
O7 C24 C25 117.7(3) . . ?
O8 C24 C25 116.6(3) . . ?
N5 C19 C20 122.0(4) 3_645 . ?
N5 C19 C18 115.4(4) 3_645 . ?
C20 C19 C18 122.6(4) . . ?
C4 C3 C2 119.0(4) . . ?
C32 C31 C25 109.8(4) . . ?
O1 C1 C2 108.6(3) . . ?
Cl1 C35 Cl1 109.0(4) . 4_665 ?
Cl1 C35 Cl1 109.0(4) . 3_655 ?
Cl1 C35 Cl1 109.0(4) 4_665 3_655 ?
N1 C2 C3 122.0(4) . . ?
N1 C2 C1 114.8(3) . . ?
C3 C2 C1 123.3(4) . . ?
O5 C18 C19 108.5(4) . . ?
C8 C15 C16 110.6(4) . . ?
O4 C7 O3 125.6(4) 4_665 . ?
O4 C7 C8 118.8(3) 4_665 . ?
O3 C7 C8 115.5(3) . . ?
C25 C30 C29 110.6(4) . . ?
C21 C20 C19 118.5(5) . . ?
C8 C13 C12 108.4(4) . . ?
C8 C9 C10 110.7(4) . . ?
C3 C4 C5 119.4(4) . . ?
C34 C32 C33 110.1(4) . . ?
C34 C32 C31 107.9(4) . . ?
C33 C32 C31 109.1(4) . . ?
C6 C5 C4 118.9(4) . . ?
C34 C27 C28 111.1(5) . . ?
C34 C27 C26 108.3(4) . . ?
C28 C27 C26 107.9(4) . . ?
C22 C21 C20 119.3(5) . . ?
C28 C29 C33 111.1(4) . . ?
C28 C29 C30 108.0(5) . . ?
C33 C29 C30 109.3(4) . . ?
C14 C16 C17 110.2(5) . . ?
C14 C16 C15 108.0(5) . . ?
C17 C16 C15 109.4(4) . . ?
C21 C22 C23 120.1(5) . 3_645 ?
C10 C11 C12 109.9(5) . . ?
N5 C23 C22 120.9(5) . 4_765 ?
C11 C10 C9 109.9(5) . . ?
C11 C10 C17 110.2(5) . . ?
C9 C10 C17 108.3(5) . . ?
C25 C26 C27 109.6(4) . . ?
C29 C33 C32 110.3(5) . . ?
C16 C17 C10 109.7(5) . . ?
C32 C34 C27 111.2(4) . . ?
C16 C14 C12 110.3(5) . . ?
Cl2 C36 Cl2 110.3(4) 4 3 ?
Cl2 C36 Cl2 110.3(4) 4 . ?
Cl2 C36 Cl2 110.3(4) 3 . ?
C29 C28 C27 110.0(4) . . ?
C11 C12 C14 111.1(6) . . ?
C11 C12 C13 108.7(5) . . ?
C14 C12 C13 108.6(5) . . ?
N1 C6 C5 122.5(4) . . ?
C30 C25 C24 113.9(3) . . ?
C30 C25 C26 108.5(4) . . ?
C24 C25 C26 106.0(3) . . ?
C30 C25 C31 109.2(4) . . ?
C24 C25 C31 110.6(3) . . ?
C26 C25 C31 108.4(4) . . ?
C15 C8 C7 112.9(3) . . ?
C15 C8 C9 109.0(4) . . ?
C7 C8 C9 111.8(3) . . ?
C15 C8 C13 109.0(4) . . ?
C7 C8 C13 105.7(4) . . ?
C9 C8 C13 108.4(4) . . ?
N7 N6 Mn2 119.9(3) . . ?
N3 N2 Mn1 123.2(3) . . ?
C2 N1 C6 118.1(3) . . ?
C2 N1 Ni1 113.7(2) . . ?
C6 N1 Ni1 127.2(3) . . ?
C23 N5 C19 119.2(4) . 4_765 ?
C23 N5 Ni2 126.9(3) . . ?
C19 N5 Ni2 113.8(3) 4_765 . ?
N8 N7 N6 177.0(5) . . ?
N4 N3 N2 177.1(5) . . ?
C24 O7 Mn2 127.0(3) . . ?
C7 O3 Mn1 128.7(3) . . ?
C24 O8 Mn2 128.6(2) . 4_765 ?
C7 O4 Mn1 127.8(3) 3_655 . ?
Mn1 O2 Mn1 106.45(14) . 4_665 ?
Mn1 O2 Mn1 106.45(14) . 3_655 ?
Mn1 O2 Mn1 106.45(14) 4_665 3_655 ?
C1 O1 Mn1 130.4(2) . . ?
C1 O1 Ni1 108.9(2) . . ?
Mn1 O1 Ni1 105.08(11) . . ?
C1 O1 Mn1 121.3(2) . 3_655 ?
Mn1 O1 Mn1 89.97(11) . 3_655 ?
Ni1 O1 Mn1 94.80(10) . 3_655 ?
C18 O5 Mn2 130.4(3) . . ?
C18 O5 Ni2 109.7(2) . . ?
Mn2 O5 Ni2 103.35(12) . . ?
C18 O5 Mn2 121.5(3) . 4_765 ?
Mn2 O5 Mn2 89.73(11) . 4_765 ?
Ni2 O5 Mn2 95.94(11) . 4_765 ?
Mn2 O6 Mn2 106.49(14) . 3_645 ?
Mn2 O6 Mn2 106.49(14) . 4_765 ?
Mn2 O6 Mn2 106.49(14) 3_645 4_765 ?
O2 Mn1 N2 174.13(17) . . ?
O2 Mn1 O3 92.22(12) . . ?
N2 Mn1 O3 90.86(13) . . ?
O2 Mn1 O1 83.68(12) . . ?
N2 Mn1 O1 92.26(13) . . ?
O3 Mn1 O1 167.34(11) . . ?
O2 Mn1 O4 88.13(11) . . ?
N2 Mn1 O4 95.91(13) . . ?
O3 Mn1 O4 104.93(12) . . ?
O1 Mn1 O4 86.95(11) . . ?
O2 Mn1 O1 75.60(11) . 4_665 ?
N2 Mn1 O1 99.44(13) . 4_665 ?
O3 Mn1 O1 89.48(11) . 4_665 ?
O1 Mn1 O1 77.90(14) . 4_665 ?
O4 Mn1 O1 158.77(10) . 4_665 ?
O2 Mn1 Mn1 36.78(7) . 4_665 ?
N2 Mn1 Mn1 139.15(11) . 4_665 ?
O3 Mn1 Mn1 81.65(8) . 4_665 ?
O1 Mn1 Mn1 87.99(7) . 4_665 ?
O4 Mn1 Mn1 124.87(8) . 4_665 ?
O1 Mn1 Mn1 40.84(7) 4_665 4_665 ?
O2 Mn1 Mn1 36.78(7) . 3_655 ?
N2 Mn1 Mn1 140.39(11) . 3_655 ?
O3 Mn1 Mn1 128.75(8) . 3_655 ?
O1 Mn1 Mn1 49.19(8) . 3_655 ?
O4 Mn1 Mn1 76.08(8) . 3_655 ?
O1 Mn1 Mn1 82.75(6) 4_665 3_655 ?
Mn1 Mn1 Mn1 60.0 4_665 3_655 ?
O6 Mn2 N6 175.30(17) . . ?
O6 Mn2 O8 91.97(11) . 3_645 ?
N6 Mn2 O8 90.51(14) . 3_645 ?
O6 Mn2 O5 82.71(13) . . ?
N6 Mn2 O5 93.99(14) . . ?
O8 Mn2 O5 166.35(11) 3_645 . ?
O6 Mn2 O7 88.87(11) . . ?
N6 Mn2 O7 94.39(13) . . ?
O8 Mn2 O7 104.23(12) 3_645 . ?
O5 Mn2 O7 88.29(11) . . ?
O6 Mn2 O5 76.84(12) . 3_645 ?
N6 Mn2 O5 99.25(13) . 3_645 ?
O8 Mn2 O5 88.45(11) 3_645 3_645 ?
O5 Mn2 O5 78.12(15) . 3_645 ?
O7 Mn2 O5 161.31(10) . 3_645 ?
O6 Mn2 Mn2 36.75(7) . 3_645 ?
N6 Mn2 Mn2 140.09(11) . 3_645 ?
O8 Mn2 Mn2 80.81(8) 3_645 3_645 ?
O5 Mn2 Mn2 87.52(7) . 3_645 ?
O7 Mn2 Mn2 125.52(8) . 3_645 ?
O5 Mn2 Mn2 42.10(7) 3_645 3_645 ?
O6 Mn2 Mn2 36.75(7) . 4_765 ?
N6 Mn2 Mn2 140.94(11) . 4_765 ?
O8 Mn2 Mn2 128.55(8) 3_645 4_765 ?
O5 Mn2 Mn2 48.16(8) . 4_765 ?
O7 Mn2 Mn2 77.67(8) . 4_765 ?
O5 Mn2 Mn2 83.70(7) 3_645 4_765 ?
Mn2 Mn2 Mn2 60.0 3_645 4_765 ?
N5 Ni2 N5 98.80(13) . 4_765 ?
N5 Ni2 N5 98.80(14) . 3_645 ?
N5 Ni2 N5 98.80(13) 4_765 3_645 ?
N5 Ni2 O5 99.26(13) . 3_645 ?
N5 Ni2 O5 80.00(13) 4_765 3_645 ?
N5 Ni2 O5 161.86(13) 3_645 3_645 ?
N5 Ni2 O5 80.00(13) . 4_765 ?
N5 Ni2 O5 161.86(13) 4_765 4_765 ?
N5 Ni2 O5 99.26(13) 3_645 4_765 ?
O5 Ni2 O5 82.33(12) 3_645 4_765 ?
N5 Ni2 O5 161.86(14) . . ?
N5 Ni2 O5 99.26(13) 4_765 . ?
N5 Ni2 O5 80.00(13) 3_645 . ?
O5 Ni2 O5 82.33(12) 3_645 . ?
O5 Ni2 O5 82.33(12) 4_765 . ?
N1 Ni1 N1 99.33(12) 4_665 . ?
N1 Ni1 N1 99.33(12) 4_665 3_655 ?
N1 Ni1 N1 99.33(12) . 3_655 ?
N1 Ni1 O1 79.99(12) 4_665 4_665 ?
N1 Ni1 O1 161.58(12) . 4_665 ?
N1 Ni1 O1 98.94(12) 3_655 4_665 ?
N1 Ni1 O1 98.94(12) 4_665 . ?
N1 Ni1 O1 79.99(12) . . ?
N1 Ni1 O1 161.58(12) 3_655 . ?
O1 Ni1 O1 81.93(11) 4_665 . ?
N1 Ni1 O1 161.58(12) 4_665 3_655 ?
N1 Ni1 O1 98.94(12) . 3_655 ?
N1 Ni1 O1 79.99(12) 3_655 3_655 ?
O1 Ni1 O1 81.93(11) 4_665 3_655 ?
O1 Ni1 O1 81.93(11) . 3_655 ?

loop_
_geom_bond_atom_site_label_1
_geom_bond_atom_site_label_2
_geom_bond_distance
_geom_bond_site_symmetry_2
_geom_bond_publ_flag
C24 O7 1.251(5) . ?
C24 O8 1.284(5) . ?
C24 C25 1.516(5) . ?
C19 N5 1.345(6) 3_645 ?
C19 C20 1.381(6) . ?
C19 C18 1.514(6) . ?
C3 C4 1.378(6) . ?
C3 C2 1.375(5) . ?
C31 C32 1.544(6) . ?
C31 C25 1.549(6) . ?
C1 O1 1.410(4) . ?
C1 C2 1.506(5) . ?
C35 Cl1 1.703(6) . ?
C35 Cl1 1.703(6) 4_665 ?
C35 Cl1 1.703(6) 3_655 ?
C2 N1 1.345(5) . ?
C18 O5 1.421(5) . ?
C15 C8 1.521(6) . ?
C15 C16 1.542(6) . ?
C7 O4 1.237(5) 4_665 ?
C7 O3 1.283(5) . ?
C7 C8 1.521(5) . ?
C30 C25 1.516(6) . ?
C30 C29 1.542(6) . ?
C20 C21 1.385(7) . ?
C13 C8 1.538(7) . ?
C13 C12 1.571(7) . ?
C9 C8 1.524(6) . ?
C9 C10 1.528(6) . ?
C4 C5 1.377(6) . ?
C32 C34 1.505(8) . ?
C32 C33 1.520(7) . ?
C5 C6 1.361(6) . ?
C27 C34 1.509(8) . ?
C27 C28 1.526(7) . ?
C27 C26 1.551(7) . ?
C21 C22 1.356(8) . ?
C29 C28 1.500(8) . ?
C29 C33 1.506(8) . ?
C16 C14 1.488(9) . ?
C16 C17 1.515(8) . ?
C22 C23 1.388(7) 3_645 ?
C11 C10 1.495(10) . ?
C11 C12 1.498(9) . ?
C23 N5 1.339(6) . ?
C23 C22 1.388(7) 4_765 ?
C10 C17 1.526(8) . ?
C26 C25 1.541(6) . ?
C14 C12 1.527(9) . ?
C36 Cl2 1.639(5) 4 ?
C36 Cl2 1.639(5) 3 ?
C36 Cl2 1.639(5) . ?
C6 N1 1.355(5) . ?
N6 N7 1.204(5) . ?
N6 Mn2 1.942(3) . ?
N2 N3 1.204(5) . ?
N2 Mn1 1.940(3) . ?
N1 Ni1 2.031(3) . ?
N5 C19 1.345(6) 4_765 ?
N5 Ni2 2.032(3) . ?
N7 N8 1.132(5) . ?
N3 N4 1.144(5) . ?
O7 Mn2 2.105(3) . ?
O3 Mn1 1.945(3) . ?
O8 Mn2 1.975(3) 4_765 ?
O4 C7 1.237(5) 3_655 ?
O4 Mn1 2.135(3) . ?
O2 Mn1 1.8928(18) . ?
O2 Mn1 1.8928(18) 4_665 ?
O2 Mn1 1.8928(18) 3_655 ?
O1 Mn1 1.983(3) . ?
O1 Ni1 2.059(3) . ?
O1 Mn1 2.295(3) 3_655 ?
O5 Mn2 2.023(3) . ?
O5 Ni2 2.048(3) . ?
O5 Mn2 2.248(3) 4_765 ?
O6 Mn2 1.8827(18) . ?
O6 Mn2 1.8827(18) 3_645 ?
O6 Mn2 1.8827(18) 4_765 ?
Mn1 O1 2.295(3) 4_665 ?
Mn1 Mn1 3.0321(13) 4_665 ?
Mn1 Mn1 3.0321(13) 3_655 ?
Mn2 O8 1.975(3) 3_645 ?
Mn2 O5 2.248(3) 3_645 ?
Mn2 Mn2 3.0169(13) 3_645 ?
Mn2 Mn2 3.0169(13) 4_765 ?
Ni2 N5 2.032(4) 4_765 ?
Ni2 N5 2.032(3) 3_645 ?
Ni2 O5 2.048(3) 3_645 ?
Ni2 O5 2.048(3) 4_765 ?
Ni1 N1 2.031(3) 4_665 ?
Ni1 N1 2.031(3) 3_655 ?
Ni1 O1 2.059(3) 4_665 ?
Ni1 O1 2.059(3) 3_655 ?
